data_7115626
loop_
_publ_author_name
'Yu Zhang'
'Ling Pan'
'Xianxiu Xu'
'Hongmei Luo'
'Qun Liu'

_publ_section_title
;
 Tandem Michael addition/imine isomerization/intramolecular [3+2]
 cycloaddition for the regiospecific synthesis of cyclohepta[b]pyrroles
;
_journal_name_full Chem.Commun.
_journal_page_first 11039
_journal_paper_doi 10.1039/C4cc04665J
_journal_volume 50
_journal_year 2014
_chemical_formula_sum 'C34 H29 Cl3 N O4 S2'
_chemical_formula_weight 686.05
_chemical_name_systematic
; 
 ? 
;
_space_group_IT_number 14
_symmetry_cell_setting monoclinic
_symmetry_space_group_name_Hall '-P 2ybc'
_symmetry_space_group_name_H-M 'P 1 21/c 1'
_atom_sites_solution_hydrogens geom
_atom_sites_solution_primary direct
_atom_sites_solution_secondary difmap
_audit_creation_method SHELXL-97
_cell_angle_alpha 90.00
_cell_angle_beta 96.730(2)
_cell_angle_gamma 90.00
_cell_formula_units_Z 4
_cell_length_a 12.6039(11)
_cell_length_b 13.6946(12)
_cell_length_c 18.7475(16)
_cell_measurement_temperature 293(2)
_cell_measurement_theta_max 25.00
_cell_measurement_theta_min 1.85
_cell_volume 3213.6(5)
_computing_cell_refinement 'SAINT (Bruker, 1999)'
_computing_data_collection 'SMART (Bruker, 1997)'
_computing_data_reduction SAINT
_computing_molecular_graphics 'SHELXTL-PLUS (Sheldrick, 1990)'
_computing_publication_material SHELXL-97
_computing_structure_refinement 'SHELXL-97 (Sheldrick, 1997)'
_computing_structure_solution 'SHELXS-97 (Sheldrick, 1990)'
_diffrn_ambient_temperature 293(2)
_diffrn_measured_fraction_theta_full 0.987
_diffrn_measured_fraction_theta_max 0.987
_diffrn_measurement_device_type 'Bruker APEX CCD area-detector'
_diffrn_measurement_method '\w scans'
_diffrn_radiation_monochromator graphite
_diffrn_radiation_source 'fine-focus sealed tube'
_diffrn_radiation_type MoK\a
_diffrn_radiation_wavelength 0.71073
_diffrn_reflns_av_R_equivalents 0.0582
_diffrn_reflns_av_sigmaI/netI 0.0656
_diffrn_reflns_limit_h_max 14
_diffrn_reflns_limit_h_min -14
_diffrn_reflns_limit_k_max 16
_diffrn_reflns_limit_k_min -16
_diffrn_reflns_limit_l_max 22
_diffrn_reflns_limit_l_min -15
_diffrn_reflns_number 18191
_diffrn_reflns_theta_full 25.00
_diffrn_reflns_theta_max 25.00
_diffrn_reflns_theta_min 1.85
_exptl_absorpt_coefficient_mu 0.455
_exptl_absorpt_correction_T_max 0.880
_exptl_absorpt_correction_T_min 0.857
_exptl_absorpt_correction_type multi-scan
_exptl_absorpt_process_details 'SADABS (Sheldrick, 1996)'
_exptl_crystal_colour yellow
_exptl_crystal_density_diffrn 1.418
_exptl_crystal_density_method 'not measured'
_exptl_crystal_description block
_exptl_crystal_F_000 1420
_exptl_crystal_size_max 0.34
_exptl_crystal_size_mid 0.31
_exptl_crystal_size_min 0.28
_refine_diff_density_max 0.551
_refine_diff_density_min -0.333
_refine_diff_density_rms 0.064
_refine_ls_extinction_method none
_refine_ls_goodness_of_fit_ref 1.029
_refine_ls_hydrogen_treatment mixed
_refine_ls_matrix_type full
_refine_ls_number_parameters 397
_refine_ls_number_reflns 5589
_refine_ls_number_restraints 0
_refine_ls_restrained_S_all 1.029
_refine_ls_R_factor_all 0.0957
_refine_ls_R_factor_gt 0.0568
_refine_ls_shift/su_max 1.922
_refine_ls_shift/su_mean 0.097
_refine_ls_structure_factor_coef Fsqd
_refine_ls_weighting_details 'calc w=1/[\s^2^(Fo^2^)+(0.0700P)^2^+0.0000P] where P=(Fo^2^+2Fc^2^)/3'
_refine_ls_weighting_scheme calc
_refine_ls_wR_factor_gt 0.1247
_refine_ls_wR_factor_ref 0.1464
_reflns_number_gt 3667
_reflns_number_total 5589
_reflns_threshold_expression >2sigma(I)
_cod_data_source_file c4cc04665j2.cif
_cod_data_source_block 49a
_cod_original_sg_symbol_H-M P21/c
_cod_database_code 7115626

loop_
_symmetry_equiv_pos_as_xyz
'x, y, z'
'-x, y+1/2, -z+1/2'
'-x, -y, -z'
'x, -y-1/2, z-1/2'

loop_
_atom_site_label
_atom_site_type_symbol
_atom_site_fract_x
_atom_site_fract_y
_atom_site_fract_z
_atom_site_U_iso_or_equiv
_atom_site_adp_type
_atom_site_occupancy
_atom_site_symmetry_multiplicity
_atom_site_calc_flag
_atom_site_refinement_flags
S1 S 0.21485(7) 0.60822(7) 0.23600(6) 0.0436(3) Uani 1 1 d .
Cl1 Cl 0.11748(9) 1.18375(9) 0.04853(8) 0.0819(5) Uani 1 1 d .
O1 O 0.40190(18) 0.67545(16) 0.20301(12) 0.0326(6) Uani 1 1 d .
N1 N 0.5302(2) 0.97803(19) 0.26218(15) 0.0315(7) Uani 1 1 d .
C1 C 0.4238(3) 0.7309(2) 0.3941(2) 0.0341(9) Uani 1 1 d .
C2 C 0.3890(3) 1.0324(3) 0.0780(2) 0.0428(10) Uani 1 1 d .
H2A H 0.4350 1.0028 0.0492 0.051 Uiso 1 1 calc R
C3 C 0.3418(3) 1.0714(3) 0.1935(2) 0.0397(9) Uani 1 1 d .
H3A H 0.3559 1.0696 0.2433 0.048 Uiso 1 1 calc R
C4 C 0.7983(3) 1.0497(3) 0.46261(19) 0.0353(9) Uani 1 1 d .
C5 C 0.2317(3) 1.1242(3) 0.0886(3) 0.0479(11) Uani 1 1 d .
C6 C 0.3002(3) 1.0815(3) 0.0461(2) 0.0498(11) Uani 1 1 d .
H6A H 0.2869 1.0855 -0.0037 0.060 Uiso 1 1 calc R
C7 C 0.5903(3) 0.7313(3) 0.10565(19) 0.0365(9) Uani 1 1 d .
H7A H 0.5243 0.7145 0.0812 0.044 Uiso 1 1 calc R
C8 C 0.7198(3) 0.9137(3) 0.3970(2) 0.0389(9) Uani 1 1 d .
H8A H 0.7272 0.8565 0.3713 0.047 Uiso 1 1 calc R
C9 C 0.7876(3) 0.7804(3) 0.1768(2) 0.0423(10) Uani 1 1 d .
H9A H 0.8539 0.7972 0.2007 0.051 Uiso 1 1 calc R
C10 C 0.6963(3) 0.8291(3) 0.1906(2) 0.0400(9) Uani 1 1 d .
H10A H 0.7022 0.8793 0.2242 0.048 Uiso 1 1 calc R
C11 C 0.2509(3) 1.1197(3) 0.1613(2) 0.0483(11) Uani 1 1 d .
H11A H 0.2038 1.1487 0.1896 0.058 Uiso 1 1 calc R
C12 C 0.5284(3) 0.7843(2) 0.40175(19) 0.0331(8) Uani 1 1 d .
H12A H 0.5775 0.7501 0.3744 0.040 Uiso 1 1 calc R
H12B H 0.5584 0.7831 0.4518 0.040 Uiso 1 1 calc R
C13 C 0.7785(3) 0.7063(3) 0.12690(19) 0.0337(8) Uani 1 1 d .
C14 C 0.2797(3) 0.6497(2) 0.3176(2) 0.0320(8) Uani 1 1 d .
C15 C 0.5082(3) 0.9687(2) 0.18438(18) 0.0300(8) Uani 1 1 d .
H15A H 0.5709 0.9905 0.1624 0.036 Uiso 1 1 calc R
C16 C 0.4698(2) 0.8233(2) 0.24746(18) 0.0270(8) Uani 1 1 d .
C17 C 0.6997(3) 1.0857(3) 0.47242(19) 0.0350(9) Uani 1 1 d .
H17A H 0.6930 1.1435 0.4975 0.042 Uiso 1 1 calc R
C18 C 0.6182(2) 0.9479(2) 0.40647(18) 0.0281(8) Uani 1 1 d .
C19 C 0.8095(3) 0.9647(3) 0.4257(2) 0.0396(9) Uani 1 1 d .
H19A H 0.8772 0.9413 0.4199 0.048 Uiso 1 1 calc R
C20 C 0.3737(2) 0.7026(2) 0.32331(18) 0.0275(8) Uani 1 1 d .
C21 C 0.6095(3) 1.0336(2) 0.44400(18) 0.0297(8) Uani 1 1 d .
H21A H 0.5421 1.0570 0.4505 0.036 Uiso 1 1 calc R
C22 C 0.4952(3) 0.8560(2) 0.17398(18) 0.0286(8) Uani 1 1 d .
H22A H 0.4351 0.8415 0.1374 0.034 Uiso 1 1 calc R
C23 C 0.4185(2) 0.7309(2) 0.25602(18) 0.0256(8) Uani 1 1 d .
C24 C 0.6803(3) 0.6813(3) 0.0909(2) 0.0397(9) Uani 1 1 d .
H24A H 0.6749 0.6313 0.0571 0.048 Uiso 1 1 calc R
C25 C 0.5958(2) 0.8057(2) 0.15583(18) 0.0265(8) Uani 1 1 d .
C26 C 0.4109(3) 1.0263(2) 0.15193(19) 0.0300(8) Uani 1 1 d .
C27 C 0.5030(2) 0.8955(2) 0.29572(18) 0.0272(8) Uani 1 1 d .
C28 C 0.5193(3) 0.8910(2) 0.37619(18) 0.0293(8) Uani 1 1 d .
H28A H 0.4569 0.9204 0.3945 0.035 Uiso 1 1 calc R
C29 C 0.1112(3) 0.5456(3) 0.3441(3) 0.0583(12) Uani 1 1 d .
H30A H 0.1333 0.4779 0.3426 0.070 Uiso 1 1 calc R
H30B H 0.0475 0.5488 0.3684 0.070 Uiso 1 1 calc R
C30 C 0.1943(4) 0.9064(3) 0.3233(3) 0.0700(14) Uani 1 1 d .
H30C H 0.1540 0.9095 0.3636 0.105 Uiso 1 1 calc R
H30D H 0.2217 0.9701 0.3143 0.105 Uiso 1 1 calc R
H30E H 0.2526 0.8615 0.3335 0.105 Uiso 1 1 calc R
C31 C 0.1249(4) 0.8730(3) 0.2598(3) 0.0617(13) Uani 1 1 d .
O4 O 0.1762(3) 0.8678(2) 0.2027(2) 0.0773(10) Uani 1 1 d .
O3 O 0.0318(3) 0.8522(3) 0.2590(2) 0.1107(15) Uani 1 1 d .
C34 C 0.0880(3) 0.5841(4) 0.2705(3) 0.0665(14) Uani 1 1 d .
H51A H 0.0467 0.6439 0.2708 0.080 Uiso 1 1 calc R
H51B H 0.0469 0.5369 0.2402 0.080 Uiso 1 1 calc R
C32 C 0.1150(5) 0.8355(5) 0.1380(3) 0.100(2) Uani 1 1 d .
H32A H 0.0956 0.7675 0.1432 0.120 Uiso 1 1 calc R
H32B H 0.0495 0.8733 0.1301 0.120 Uiso 1 1 calc R
S2 S 0.21705(8) 0.61797(7) 0.39267(6) 0.0478(3) Uani 1 1 d .
Cl2 Cl 0.91204(7) 1.11333(8) 0.49813(6) 0.0554(3) Uani 1 1 d .
O2 O 0.3831(2) 0.7114(2) 0.44897(14) 0.0508(7) Uani 1 1 d .
C33 C 0.1684(7) 0.8448(6) 0.0817(4) 0.184(5) Uani 1 1 d .
H33A H 0.1242 0.8237 0.0392 0.276 Uiso 1 1 calc R
H33B H 0.2317 0.8053 0.0885 0.276 Uiso 1 1 calc R
H33C H 0.1878 0.9119 0.0765 0.276 Uiso 1 1 calc R
Cl3 Cl 0.89248(7) 0.64462(7) 0.10767(6) 0.0482(3) Uani 1 1 d .

loop_
_atom_site_aniso_label
_atom_site_aniso_U_11
_atom_site_aniso_U_22
_atom_site_aniso_U_33
_atom_site_aniso_U_23
_atom_site_aniso_U_13
_atom_site_aniso_U_12
S1 0.0354(5) 0.0408(6) 0.0530(7) 0.0012(5) -0.0018(5) -0.0101(4)
Cl1 0.0557(7) 0.0651(8) 0.1160(12) 0.0279(8) -0.0275(7) 0.0071(6)
O1 0.0409(13) 0.0236(12) 0.0334(15) -0.0042(11) 0.0042(11) -0.0033(10)
N1 0.0366(16) 0.0261(16) 0.0302(18) 0.0012(13) -0.0027(14) -0.0018(13)
C1 0.046(2) 0.0248(19) 0.033(2) -0.0005(16) 0.0083(18) 0.0029(16)
C2 0.050(2) 0.040(2) 0.038(2) -0.0004(19) 0.0031(19) -0.0011(18)
C3 0.047(2) 0.032(2) 0.040(2) 0.0053(18) 0.0071(19) 0.0033(17)
C4 0.0311(19) 0.039(2) 0.035(2) 0.0057(18) -0.0015(16) -0.0096(16)
C5 0.040(2) 0.034(2) 0.065(3) 0.014(2) -0.012(2) -0.0019(18)
C6 0.062(3) 0.044(2) 0.039(3) 0.009(2) -0.013(2) -0.006(2)
C7 0.0334(19) 0.037(2) 0.038(2) -0.0070(18) 0.0008(17) -0.0055(16)
C8 0.036(2) 0.034(2) 0.047(2) -0.0069(18) 0.0042(18) 0.0083(16)
C9 0.031(2) 0.047(2) 0.048(3) -0.008(2) -0.0002(18) -0.0037(17)
C10 0.038(2) 0.038(2) 0.044(2) -0.0135(18) 0.0019(18) -0.0031(17)
C11 0.046(2) 0.037(2) 0.064(3) 0.005(2) 0.014(2) 0.0060(18)
C12 0.039(2) 0.0277(19) 0.031(2) -0.0021(16) -0.0019(16) -0.0011(16)
C13 0.0323(19) 0.034(2) 0.037(2) 0.0028(17) 0.0096(16) 0.0011(16)
C14 0.0322(19) 0.0222(17) 0.043(2) 0.0018(16) 0.0105(17) 0.0040(15)
C15 0.0311(18) 0.0253(18) 0.033(2) 0.0009(16) 0.0021(16) -0.0067(15)
C16 0.0249(17) 0.0254(18) 0.030(2) -0.0041(15) 0.0029(15) 0.0014(14)
C17 0.038(2) 0.0280(19) 0.039(2) -0.0013(17) 0.0054(17) -0.0054(16)
C18 0.0311(18) 0.0265(18) 0.027(2) 0.0027(15) 0.0026(15) 0.0037(14)
C19 0.0294(19) 0.048(2) 0.041(2) 0.003(2) 0.0042(17) 0.0055(17)
C20 0.0322(18) 0.0191(16) 0.032(2) 0.0002(15) 0.0071(15) 0.0026(14)
C21 0.0293(18) 0.0283(18) 0.032(2) -0.0007(16) 0.0063(16) 0.0008(15)
C22 0.0300(18) 0.0268(18) 0.028(2) 0.0034(15) 0.0007(15) -0.0003(14)
C23 0.0234(17) 0.0202(17) 0.033(2) -0.0016(15) 0.0008(15) 0.0038(13)
C24 0.041(2) 0.037(2) 0.041(2) -0.0153(18) 0.0070(18) 0.0006(17)
C25 0.0310(18) 0.0214(17) 0.027(2) 0.0024(15) 0.0040(15) -0.0015(14)
C26 0.0345(19) 0.0192(17) 0.036(2) 0.0038(16) 0.0023(16) -0.0081(15)
C27 0.0259(17) 0.0218(17) 0.034(2) -0.0004(15) 0.0025(15) 0.0019(14)
C28 0.0280(17) 0.0245(18) 0.035(2) -0.0045(16) 0.0028(16) 0.0020(14)
C29 0.042(2) 0.052(3) 0.084(4) 0.007(3) 0.022(2) -0.012(2)
C30 0.061(3) 0.062(3) 0.084(4) -0.023(3) -0.004(3) 0.012(2)
C31 0.052(3) 0.045(3) 0.088(4) 0.012(3) 0.008(3) 0.006(2)
O4 0.086(2) 0.065(2) 0.076(3) -0.008(2) -0.012(2) -0.0254(19)
O3 0.056(2) 0.142(4) 0.131(4) -0.001(3) -0.004(2) -0.012(2)
C34 0.034(2) 0.068(3) 0.096(4) 0.015(3) 0.003(2) -0.014(2)
C32 0.140(5) 0.088(4) 0.067(4) -0.003(3) -0.012(4) -0.036(4)
S2 0.0498(6) 0.0413(6) 0.0567(7) 0.0017(5) 0.0254(5) -0.0075(5)
Cl2 0.0367(5) 0.0573(7) 0.0695(8) 0.0023(6) -0.0046(5) -0.0172(5)
O2 0.0678(18) 0.0486(17) 0.0388(17) -0.0038(14) 0.0184(14) -0.0145(14)
C33 0.275(10) 0.201(9) 0.088(6) -0.065(6) 0.069(6) -0.188(8)
Cl3 0.0398(5) 0.0463(6) 0.0601(7) -0.0022(5) 0.0128(5) 0.0086(4)

loop_
_atom_type_symbol
_atom_type_description
_atom_type_scat_dispersion_real
_atom_type_scat_dispersion_imag
_atom_type_scat_source
C C 0.0033 0.0016 'International Tables Vol C Tables 4.2.6.8 and 6.1.1.4'
H H 0.0000 0.0000 'International Tables Vol C Tables 4.2.6.8 and 6.1.1.4'
N N 0.0061 0.0033 'International Tables Vol C Tables 4.2.6.8 and 6.1.1.4'
O O 0.0106 0.0060 'International Tables Vol C Tables 4.2.6.8 and 6.1.1.4'
S S 0.1246 0.1234 'International Tables Vol C Tables 4.2.6.8 and 6.1.1.4'
Cl Cl 0.1484 0.1585 'International Tables Vol C Tables 4.2.6.8 and 6.1.1.4'

loop_
_geom_angle_atom_site_label_1
_geom_angle_atom_site_label_2
_geom_angle_atom_site_label_3
_geom_angle
C14 S1 C34 95.1(2)
C27 N1 C15 111.2(3)
O2 C1 C20 121.8(3)
O2 C1 C12 118.2(3)
C20 C1 C12 120.0(3)
C6 C2 C26 121.3(4)
C26 C3 C11 120.6(4)
C17 C4 C19 121.5(3)
C17 C4 Cl2 119.2(3)
C19 C4 Cl2 119.3(3)
C11 C5 C6 120.9(4)
C11 C5 Cl1 119.6(4)
C6 C5 Cl1 119.5(4)
C2 C6 C5 119.3(4)
C24 C7 C25 121.6(3)
C19 C8 C18 120.1(3)
C13 C9 C10 118.6(3)
C9 C10 C25 122.2(3)
C5 C11 C3 119.7(4)
C1 C12 C28 113.6(3)
C24 C13 C9 120.9(3)
C24 C13 Cl3 119.5(3)
C9 C13 Cl3 119.6(3)
C20 C14 S1 123.3(3)
C20 C14 S2 122.1(3)
S1 C14 S2 114.58(19)
N1 C15 C26 113.9(3)
N1 C15 C22 102.5(3)
C26 C15 C22 113.2(3)
C27 C16 C23 131.8(3)
C27 C16 C22 107.8(3)
C23 C16 C22 120.4(3)
C4 C17 C21 118.5(3)
C21 C18 C8 118.7(3)
C21 C18 C28 121.0(3)
C8 C18 C28 120.3(3)
C4 C19 C8 119.9(3)
C14 C20 C1 119.2(3)
C14 C20 C23 118.4(3)
C1 C20 C23 122.4(3)
C18 C21 C17 121.4(3)
C25 C22 C16 109.9(3)
C25 C22 C15 113.5(3)
C16 C22 C15 102.0(3)
O1 C23 C16 118.8(3)
O1 C23 C20 118.0(3)
C16 C23 C20 122.8(3)
C13 C24 C7 119.3(3)
C7 C25 C10 117.3(3)
C7 C25 C22 120.7(3)
C10 C25 C22 122.0(3)
C3 C26 C2 118.2(3)
C3 C26 C15 122.5(3)
C2 C26 C15 119.2(3)
N1 C27 C16 111.7(3)
N1 C27 C28 119.2(3)
C16 C27 C28 128.9(3)
C27 C28 C18 111.3(3)
C27 C28 C12 110.4(3)
C18 C28 C12 110.0(3)
C34 C29 S2 109.1(3)
O3 C31 O4 123.3(5)
O3 C31 C30 124.7(6)
O4 C31 C30 112.0(4)
C31 O4 C32 116.0(5)
C29 C34 S1 108.1(3)
C33 C32 O4 111.9(6)
C14 S2 C29 96.12(19)

loop_
_geom_bond_atom_site_label_1
_geom_bond_atom_site_label_2
_geom_bond_distance
S1 C14 1.743(4)
S1 C34 1.823(4)
Cl1 C5 1.746(4)
O1 C23 1.249(4)
N1 C27 1.356(4)
N1 C15 1.458(4)
C1 O2 1.231(4)
C1 C20 1.453(5)
C1 C12 1.500(5)
C2 C6 1.381(5)
C2 C26 1.384(5)
C3 C26 1.380(5)
C3 C11 1.397(5)
C4 C17 1.370(5)
C4 C19 1.370(5)
C4 Cl2 1.742(3)
C5 C11 1.358(6)
C5 C6 1.373(6)
C7 C24 1.381(5)
C7 C25 1.383(5)
C8 C19 1.382(5)
C8 C18 1.394(4)
C9 C13 1.375(5)
C9 C10 1.380(5)
C10 C25 1.393(5)
C12 C28 1.539(4)
C13 C24 1.382(5)
C13 Cl3 1.740(3)
C14 C20 1.382(4)
C14 S2 1.748(4)
C15 C26 1.523(4)
C15 C22 1.563(4)
C16 C27 1.373(4)
C16 C23 1.438(4)
C16 C22 1.518(5)
C17 C21 1.394(4)
C18 C21 1.378(4)
C18 C28 1.523(4)
C20 C23 1.493(4)
C22 C25 1.517(4)
C27 C28 1.500(5)
C29 C34 1.475(6)
C29 S2 1.818(4)
C30 C31 1.465(6)
C31 O3 1.206(5)
C31 O4 1.315(6)
O4 C32 1.429(6)
C32 C33 1.324(8)
